data_7238565
loop_
_publ_author_name
'Li, Yun-Wu'
'Tao, Ying'
'Wang, Li-Fu'
'Hu, Tong-Liang'
'Bu, Xian-He'

_publ_section_title
;
 New chiral coordination polymers constructed from well elaborated achiral
 and chiral ligands
;
_journal_issue 10
_journal_name_full 'RSC Advances'
_journal_page_first 4348
_journal_paper_doi 10.1039/c2ra00046f
_journal_volume 2
_journal_year 2012
_chemical_absolute_configuration unk
_chemical_formula_sum 'C42 H42 N30 O2 Zn3'
_chemical_formula_weight 1195.23
_space_group_IT_number 19
_space_group_name_Hall 'P 2ac 2ab'
_space_group_name_H-M_alt 'P 21 21 21'
_symmetry_cell_setting orthorhombic
_symmetry_space_group_name_H-M 'P 21 21 21'
_atom_sites_solution_hydrogens geom
_atom_sites_solution_primary direct
_atom_sites_solution_secondary difmap
_audit_creation_method SHELXL-97
_cell_angle_alpha 90.00
_cell_angle_beta 90.00
_cell_angle_gamma 90.00
_cell_formula_units_Z 4
_cell_length_a 11.807(2)
_cell_length_b 18.175(4)
_cell_length_c 23.693(5)
_cell_measurement_temperature 293(2)
_cell_volume 5084.3(18)
_computing_cell_refinement CrystalClear
_computing_data_collection 'CrystalClear (Rigaku/MSC Inc., 2005)'
_computing_data_reduction CrystalClear
_computing_molecular_graphics 'Bruker SHELXTL'
_computing_publication_material 'Bruker SHELXTL'
_computing_structure_refinement 'SHELXL-97 (Sheldrick, 1997)'
_computing_structure_solution 'SHELXS-97 (Sheldrick, 1990)'
_diffrn_ambient_temperature 293(2)
_diffrn_measured_fraction_theta_full 0.997
_diffrn_measured_fraction_theta_max 0.997
_diffrn_measurement_device_type SCX-MINI
_diffrn_measurement_method '\w scans'
_diffrn_radiation_monochromator graphite
_diffrn_radiation_source 'fine-focus sealed tube'
_diffrn_radiation_type MoK\a
_diffrn_radiation_wavelength 0.71073
_diffrn_reflns_av_R_equivalents 0.1139
_diffrn_reflns_av_sigmaI/netI 0.0915
_diffrn_reflns_limit_h_max 14
_diffrn_reflns_limit_h_min -14
_diffrn_reflns_limit_k_max 21
_diffrn_reflns_limit_k_min -21
_diffrn_reflns_limit_l_max 28
_diffrn_reflns_limit_l_min -28
_diffrn_reflns_number 43694
_diffrn_reflns_theta_full 25.00
_diffrn_reflns_theta_max 25.00
_diffrn_reflns_theta_min 3.10
_exptl_absorpt_coefficient_mu 1.475
_exptl_absorpt_correction_T_max 0.7602
_exptl_absorpt_correction_T_min 0.7602
_exptl_absorpt_correction_type multi-scan
_exptl_absorpt_process_details SADABS
_exptl_crystal_colour Colorless
_exptl_crystal_density_diffrn 1.561
_exptl_crystal_density_method 'not measured'
_exptl_crystal_description Block
_exptl_crystal_F_000 2439
_exptl_crystal_size_max 0.20
_exptl_crystal_size_mid 0.20
_exptl_crystal_size_min 0.20
_refine_diff_density_max 0.635
_refine_diff_density_min -0.488
_refine_diff_density_rms 0.100
_refine_ls_abs_structure_details 'Flack H D (1983), Acta Cryst. A39, 876-881'
_refine_ls_abs_structure_Flack 0.045(18)
_refine_ls_extinction_method none
_refine_ls_goodness_of_fit_ref 1.146
_refine_ls_hydrogen_treatment constr
_refine_ls_matrix_type full
_refine_ls_number_parameters 703
_refine_ls_number_reflns 8937
_refine_ls_number_restraints 30
_refine_ls_restrained_S_all 1.156
_refine_ls_R_factor_all 0.0916
_refine_ls_R_factor_gt 0.0697
_refine_ls_shift/su_max 0.001
_refine_ls_shift/su_mean 0.000
_refine_ls_structure_factor_coef Fsqd
_refine_ls_weighting_details 'calc w=1/[\s^2^(Fo^2^)+(0.0671P)^2^+1.1301P] where P=(Fo^2^+2Fc^2^)/3'
_refine_ls_weighting_scheme calc
_refine_ls_wR_factor_gt 0.1445
_refine_ls_wR_factor_ref 0.1530
_reflns_number_gt 7200
_reflns_number_total 8937
_reflns_threshold_expression >2sigma(I)
_cod_data_source_file c2ra00046f.txt
_cod_data_source_block CCP-14
_cod_depositor_comments
;
The following automatic conversions were performed:

data item '_exptl_absorpt_correction_type' value 'Multi-Scan' was
changed to 'multi-scan' in accordance with the
/home/saulius/struct/COD-crude-data/automatic-downloads/DataCite-retrospective/RSC/depositions/lib/dictionaries/cif_core.dic
dictionary named 'cif_core.dic' version 2.4.2 last updated on
2011-04-26.

data item '_refine_ls_hydrogen_treatment' value 'Constr' was changed
to 'constr' in accordance with the
/home/saulius/struct/COD-crude-data/automatic-downloads/DataCite-retrospective/RSC/depositions/lib/dictionaries/cif_core.dic
dictionary named 'cif_core.dic' version 2.4.2 last updated on
2011-04-26.

data item '_symmetry_cell_setting' value 'Orthorhombic' was changed
to 'orthorhombic' in accordance with the
/home/saulius/struct/COD-crude-data/automatic-downloads/DataCite-retrospective/RSC/depositions/lib/dictionaries/cif_core.dic
dictionary named 'cif_core.dic' version 2.4.2 last updated on
2011-04-26.

Automatic conversion script
Id: cif_fix_values 6909 2019-04-08 15:41:33Z antanas 
;
_cod_original_sg_symbol_H-M P212121
_cod_database_code 7238565

loop_
_symmetry_equiv_pos_as_xyz
'x, y, z'
'-x+1/2, -y, z+1/2'
'x+1/2, -y+1/2, -z'
'-x, y+1/2, -z+1/2'

loop_
_atom_site_label
_atom_site_type_symbol
_atom_site_fract_x
_atom_site_fract_y
_atom_site_fract_z
_atom_site_U_iso_or_equiv
_atom_site_adp_type
_atom_site_occupancy
_atom_site_symmetry_multiplicity
_atom_site_calc_flag
_atom_site_refinement_flags
C1 C 0.1889(6) -0.0474(4) 0.1575(3) 0.0210(17) Uani 1 1 d .
C2 C 0.3731(8) -0.0404(6) 0.3062(4) 0.048(2) Uani 1 1 d .
C3 C 0.3249(8) 0.3203(5) 0.5624(4) 0.049(3) Uani 1 1 d .
H3A H 0.3680 0.3551 0.5849 0.059 Uiso 1 1 calc R
H3B H 0.3635 0.3123 0.5268 0.059 Uiso 1 1 calc R
C4 C 0.2035(7) 0.3469(4) 0.5532(4) 0.035(2) Uani 1 1 d .
C5 C 0.3421(7) -0.0713(5) 0.2119(4) 0.045(2) Uani 1 1 d .
C6 C 0.1451(6) 0.2254(5) 0.5364(3) 0.029(2) Uani 1 1 d .
C7 C -0.3879(10) -0.2077(6) 0.4790(4) 0.064(3) Uani 1 1 d .
H7A H -0.4301 -0.2475 0.4616 0.077 Uiso 1 1 calc R
H7B H -0.3224 -0.1965 0.4558 0.077 Uiso 1 1 calc R
C8 C 0.1380(8) 0.3151(5) 0.6067(4) 0.050(3) Uani 1 1 d .
C9 C -0.4623(7) -0.1261(5) 0.5506(4) 0.040(2) Uani 1 1 d .
H9A H -0.5214 -0.0943 0.5664 0.048 Uiso 1 1 calc R
C10 C 0.3051(8) 0.2424(5) 0.5967(4) 0.057(3) Uani 1 1 d .
H10A H 0.3386 0.2012 0.5767 0.068 Uiso 1 1 calc R
H10B H 0.3362 0.2446 0.6345 0.068 Uiso 1 1 calc R
C11 C 0.1090(6) 0.1695(4) 0.4521(3) 0.0205(15) Uani 1 1 d .
C12 C -0.3529(8) -0.2275(5) 0.5388(5) 0.050(3) Uani 1 1 d .
C13 C 0.1483(6) -0.0502(4) 0.0981(3) 0.0170(17) Uani 1 1 d .
C14 C 0.0123(8) 0.3251(6) 0.6033(4) 0.053(3) Uani 1 1 d .
H14A H -0.0221 0.3064 0.6371 0.080 Uiso 1 1 calc R
H14B H -0.0165 0.2988 0.5713 0.080 Uiso 1 1 calc R
H14C H -0.0049 0.3764 0.5995 0.080 Uiso 1 1 calc R
C15 C 0.1942(9) 0.4270(5) 0.5409(4) 0.054(3) Uani 1 1 d .
H15A H 0.2358 0.4382 0.5072 0.082 Uiso 1 1 calc R
H15B H 0.2248 0.4546 0.5719 0.082 Uiso 1 1 calc R
H15C H 0.1160 0.4398 0.5357 0.082 Uiso 1 1 calc R
C16 C -0.4613(8) -0.2021(6) 0.5725(5) 0.056(3) Uani 1 1 d .
C17 C 0.4243(10) -0.1215(7) 0.2902(5) 0.071(4) Uani 1 1 d .
C18 C 0.1086(7) 0.2369(4) 0.4253(3) 0.0251(17) Uani 1 1 d .
C19 C 0.0762(6) 0.2550(4) 0.3660(3) 0.0235(18) Uani 1 1 d .
C20 C 0.2902(7) -0.0351(5) 0.2579(4) 0.034(2) Uani 1 1 d .
C21 C -0.1480(6) 0.0401(4) 0.5932(3) 0.0217(18) Uani 1 1 d .
C22 C -0.1211(7) -0.0997(4) 0.5846(3) 0.0278(18) Uani 1 1 d .
C23 C 0.0175(6) 0.0137(4) 0.2058(3) 0.0203(17) Uani 1 1 d .
C24 C 0.1549(7) 0.2938(4) 0.5084(3) 0.030(2) Uani 1 1 d .
C25 C -0.1847(6) -0.0361(4) 0.5829(3) 0.0245(17) Uani 1 1 d .
C26 C -0.2765(7) -0.1661(5) 0.5591(4) 0.039(2) Uani 1 1 d .
C27 C -0.0022(7) -0.1025(4) 0.6045(4) 0.034(2) Uani 1 1 d .
C28 C 0.1342(5) -0.0152(4) 0.2031(3) 0.0169(16) Uani 1 1 d .
C29 C -0.3436(6) -0.1028(5) 0.5635(3) 0.029(2) Uani 1 1 d .
C30 C 0.1798(7) 0.2368(5) 0.5978(3) 0.038(2) Uani 1 1 d .
H30A H 0.1495 0.2005 0.6244 0.045 Uiso 1 1 calc R
C31 C 0.0889(6) 0.0941(4) 0.4302(3) 0.0271(18) Uani 1 1 d .
C32 C 0.4557(9) -0.1003(7) 0.2313(5) 0.072(4) Uani 1 1 d .
H32A H 0.4890 -0.1393 0.2081 0.086 Uiso 1 1 calc R
C33 C -0.4445(10) -0.2091(7) 0.6362(4) 0.076(4) Uani 1 1 d .
H33A H -0.5123 -0.1938 0.6553 0.114 Uiso 1 1 calc R
H33B H -0.3825 -0.1785 0.6478 0.114 Uiso 1 1 calc R
H33C H -0.4283 -0.2594 0.6456 0.114 Uiso 1 1 calc R
C34 C -0.4667(9) -0.1360(6) 0.4875(5) 0.067(3) Uani 1 1 d .
H34A H -0.4358 -0.0936 0.4680 0.080 Uiso 1 1 calc R
H34B H -0.5434 -0.1448 0.4746 0.080 Uiso 1 1 calc R
C35 C -0.5670(8) -0.2495(5) 0.5588(4) 0.060(3) Uani 1 1 d .
H35A H -0.6305 -0.2319 0.5802 0.090 Uiso 1 1 calc R
H35B H -0.5522 -0.2999 0.5684 0.090 Uiso 1 1 calc R
H35C H -0.5838 -0.2459 0.5192 0.090 Uiso 1 1 calc R
C36 C -0.3100(10) -0.3021(6) 0.5449(6) 0.082(4) Uani 1 1 d .
H36A H -0.2433 -0.3080 0.5222 0.123 Uiso 1 1 calc R
H36B H -0.3668 -0.3365 0.5329 0.123 Uiso 1 1 calc R
H36C H -0.2915 -0.3111 0.5838 0.123 Uiso 1 1 calc R
C37 C 0.1827(10) 0.3494(6) 0.6617(4) 0.062(3) Uani 1 1 d .
H37A H 0.1414 0.3297 0.6932 0.093 Uiso 1 1 calc R
H37B H 0.1728 0.4018 0.6604 0.093 Uiso 1 1 calc R
H37C H 0.2616 0.3381 0.6659 0.093 Uiso 1 1 calc R
C38 C 0.5308(9) -0.0259(8) 0.2379(5) 0.083(4) Uani 1 1 d .
H38A H 0.6102 -0.0363 0.2446 0.100 Uiso 1 1 calc R
H38B H 0.5228 0.0067 0.2057 0.100 Uiso 1 1 calc R
C39 C 0.4747(8) 0.0017(9) 0.2871(5) 0.093(5) Uani 1 1 d .
H39A H 0.4518 0.0520 0.2798 0.112 Uiso 1 1 calc R
H39B H 0.5289 0.0027 0.3178 0.112 Uiso 1 1 calc R
C40 C 0.3314(10) -0.0283(9) 0.3612(5) 0.102(5) Uani 1 1 d .
H40A H 0.3056 0.0216 0.3645 0.152 Uiso 1 1 calc R
H40B H 0.3906 -0.0371 0.3882 0.152 Uiso 1 1 calc R
H40C H 0.2694 -0.0612 0.3684 0.152 Uiso 1 1 calc R
C41 C 0.3439(12) -0.1796(8) 0.2971(6) 0.097(5) Uani 1 1 d .
H41A H 0.2792 -0.1705 0.2736 0.145 Uiso 1 1 calc R
H41B H 0.3203 -0.1819 0.3359 0.145 Uiso 1 1 calc R
H41C H 0.3781 -0.2255 0.2866 0.145 Uiso 1 1 calc R
C42 C 0.5255(11) -0.1394(8) 0.3290(5) 0.097(4) Uani 1 1 d U
H42A H 0.5564 -0.1864 0.3188 0.145 Uiso 1 1 calc R
H42B H 0.5004 -0.1408 0.3676 0.145 Uiso 1 1 calc R
H42C H 0.5826 -0.1022 0.3248 0.145 Uiso 1 1 calc R
N1 N -0.0080(5) 0.0649(3) 0.2439(3) 0.0264(16) Uani 1 1 d .
N2 N 0.0553(5) -0.0591(4) 0.0199(3) 0.0359(19) Uani 1 1 d .
N3 N -0.1229(6) 0.0764(4) 0.2413(3) 0.0367(17) Uani 1 1 d .
N4 N 0.1628(5) -0.0526(4) 0.0070(3) 0.038(2) Uani 1 1 d .
N5 N -0.1612(5) 0.0340(4) 0.2013(3) 0.0326(16) Uani 1 1 d .
N6 N 0.1889(6) -0.0063(4) 0.2533(3) 0.0319(17) Uani 1 1 d .
N7 N 0.2947(6) -0.0737(4) 0.1614(3) 0.0389(19) Uani 1 1 d .
N8 N 0.0609(6) 0.3230(4) 0.3489(3) 0.0319(17) Uani 1 1 d .
N9 N 0.0478(6) 0.2082(4) 0.3241(3) 0.0332(17) Uani 1 1 d .
N10 N 0.1265(5) 0.1643(4) 0.5099(2) 0.0256(15) Uani 1 1 d .
N11 N 0.1311(5) 0.3011(4) 0.4548(3) 0.0288(16) Uani 1 1 d .
N12 N 0.0695(5) 0.0383(3) 0.4662(2) 0.0253(15) Uani 1 1 d .
N13 N 0.0485(6) -0.0218(4) 0.4358(3) 0.0392(19) Uani 1 1 d .
N14 N 0.0546(7) -0.0045(4) 0.3816(3) 0.047(2) Uani 1 1 d .
N15 N 0.0867(5) -0.0627(3) 0.5874(3) 0.0303(16) Uani 1 1 d .
N16 N 0.1765(6) -0.0867(4) 0.6174(4) 0.056(2) Uani 1 1 d .
N17 N 0.1429(8) -0.1372(6) 0.6526(4) 0.080(3) Uani 1 1 d U
N18 N 0.0301(7) -0.1494(5) 0.6429(4) 0.076(3) Uani 1 1 d U
N19 N -0.1655(7) -0.1656(4) 0.5702(3) 0.047(2) Uani 1 1 d .
N20 N -0.3002(5) -0.0385(4) 0.5721(2) 0.0261(15) Uani 1 1 d .
N21 N -0.0473(5) 0.0723(3) 0.5861(3) 0.0207(14) Uani 1 1 d .
N22 N -0.0617(5) 0.1445(3) 0.5995(3) 0.0285(16) Uani 1 1 d .
N23 N -0.1665(5) 0.1538(4) 0.6147(3) 0.0308(16) Uani 1 1 d .
N24 N 0.0451(5) -0.0570(3) 0.0764(3) 0.0232(15) Uani 1 1 d .
N25 N 0.2236(5) -0.0470(4) 0.0561(3) 0.0260(15) Uani 1 1 d .
N26 N -0.0759(5) -0.0060(3) 0.1788(3) 0.0273(16) Uani 1 1 d .
N27 N -0.2225(5) 0.0903(3) 0.6102(3) 0.0214(14) Uani 1 1 d .
N28 N 0.0795(6) 0.0684(3) 0.3775(2) 0.0328(17) Uani 1 1 d .
N29 N 0.0146(7) 0.2514(4) 0.2799(3) 0.044(2) Uani 1 1 d .
N30 N 0.0228(6) 0.3197(4) 0.2957(3) 0.0397(18) Uani 1 1 d .
O1 O 0.1271(16) 0.3931(9) 0.1926(7) 0.097(5) Uani 0.50 1 d PU
O3 O 0.2451(6) 0.1495(4) 0.2626(3) 0.076(2) Uani 1 1 d .
Zn1 Zn 0.10466(8) 0.04021(5) 0.55071(3) 0.0241(2) Uani 1 1 d .
Zn2 Zn -0.10724(7) -0.07847(4) 0.11404(3) 0.0234(2) Uani 1 1 d .
Zn3 Zn 0.10198(9) 0.10588(5) 0.29851(4) 0.0346(2) Uani 1 1 d .
O2 O 0.2910(13) 0.2882(9) 0.2706(6) 0.078(5) Uani 0.50 1 d PU

loop_
_atom_site_aniso_label
_atom_site_aniso_U_11
_atom_site_aniso_U_22
_atom_site_aniso_U_33
_atom_site_aniso_U_23
_atom_site_aniso_U_13
_atom_site_aniso_U_12
C1 0.011(3) 0.026(4) 0.026(4) -0.007(3) -0.003(3) 0.003(3)
C2 0.041(6) 0.081(7) 0.023(5) -0.006(5) -0.013(4) -0.003(5)
C3 0.042(6) 0.044(6) 0.061(7) -0.016(5) -0.014(5) -0.004(5)
C4 0.037(5) 0.027(5) 0.040(5) -0.001(4) 0.011(4) -0.009(4)
C5 0.030(5) 0.066(6) 0.038(6) -0.012(5) -0.014(4) 0.014(5)
C6 0.010(4) 0.044(5) 0.031(5) -0.007(4) 0.000(3) 0.003(4)
C7 0.073(7) 0.068(7) 0.051(7) -0.017(5) -0.010(6) -0.031(7)
C8 0.062(7) 0.049(6) 0.039(6) 0.005(5) -0.024(5) -0.021(5)
C9 0.031(5) 0.045(6) 0.044(6) -0.005(5) -0.004(4) -0.022(4)
C10 0.047(6) 0.040(6) 0.084(8) -0.018(5) -0.029(6) 0.012(5)
C11 0.011(3) 0.034(4) 0.016(4) 0.001(3) 0.008(4) 0.006(4)
C12 0.040(6) 0.034(5) 0.075(8) -0.006(5) 0.014(5) -0.007(5)
C13 0.013(3) 0.023(4) 0.015(4) -0.010(3) 0.006(3) 0.003(3)
C14 0.062(7) 0.057(6) 0.040(6) -0.020(5) 0.024(5) -0.021(5)
C15 0.063(7) 0.045(6) 0.056(7) -0.008(5) -0.019(6) -0.003(6)
C16 0.036(6) 0.062(7) 0.069(8) -0.007(6) -0.019(5) -0.017(5)
C17 0.062(8) 0.101(10) 0.051(7) -0.024(7) 0.002(6) 0.051(7)
C18 0.021(4) 0.035(4) 0.020(4) -0.004(3) -0.005(4) -0.005(5)
C19 0.024(5) 0.021(4) 0.026(4) -0.005(3) -0.001(3) -0.008(3)
C20 0.027(5) 0.040(5) 0.034(5) 0.003(4) -0.005(4) -0.003(4)
C21 0.024(4) 0.021(4) 0.020(4) -0.003(3) -0.006(3) -0.003(4)
C22 0.023(4) 0.017(4) 0.043(5) -0.002(3) 0.004(4) 0.000(4)
C23 0.023(4) 0.018(4) 0.020(4) 0.001(3) -0.004(3) 0.000(3)
C24 0.032(5) 0.033(5) 0.023(5) -0.010(4) 0.011(4) -0.009(4)
C25 0.018(4) 0.031(4) 0.024(4) 0.004(4) -0.001(3) 0.002(4)
C26 0.027(5) 0.043(6) 0.048(6) -0.007(5) 0.004(4) -0.011(4)
C27 0.029(5) 0.019(4) 0.055(6) 0.010(4) 0.005(4) 0.001(4)
C28 0.019(4) 0.018(4) 0.013(4) -0.002(3) 0.002(3) -0.008(3)
C29 0.020(4) 0.041(5) 0.025(5) -0.003(4) -0.007(3) -0.006(4)
C30 0.030(5) 0.050(6) 0.033(5) -0.006(4) -0.005(4) -0.006(4)
C31 0.019(4) 0.039(5) 0.024(4) -0.010(3) -0.001(3) 0.010(4)
C32 0.046(6) 0.101(10) 0.069(8) -0.021(7) -0.028(6) 0.030(7)
C33 0.078(8) 0.100(9) 0.049(7) -0.010(6) 0.007(6) -0.060(7)
C34 0.059(7) 0.070(8) 0.071(8) 0.015(6) -0.041(6) -0.024(6)
C35 0.051(7) 0.051(6) 0.078(8) 0.002(6) -0.013(6) -0.021(5)
C36 0.063(7) 0.044(7) 0.140(12) 0.008(7) 0.023(8) -0.002(6)
C37 0.075(8) 0.060(7) 0.051(7) -0.010(5) -0.010(6) 0.009(6)
C38 0.038(6) 0.161(14) 0.051(8) -0.004(8) -0.010(6) 0.010(8)
C39 0.026(6) 0.186(15) 0.068(9) -0.027(9) -0.027(6) 0.013(8)
C40 0.066(8) 0.180(15) 0.059(8) 0.001(9) -0.009(7) 0.044(10)
C41 0.105(11) 0.110(11) 0.075(9) 0.036(9) 0.029(8) 0.036(10)
C42 0.105(8) 0.114(8) 0.070(7) 0.001(6) -0.014(6) 0.048(7)
N1 0.021(3) 0.032(4) 0.026(4) -0.008(3) 0.000(3) 0.010(3)
N2 0.022(4) 0.063(5) 0.023(4) -0.009(3) 0.004(3) 0.003(4)
N3 0.029(4) 0.045(4) 0.036(4) -0.014(3) -0.004(3) 0.007(4)
N4 0.014(4) 0.073(6) 0.027(4) -0.008(4) 0.001(3) 0.000(4)
N5 0.016(3) 0.045(4) 0.036(4) 0.000(4) -0.001(3) 0.004(3)
N6 0.027(4) 0.048(5) 0.020(4) -0.005(3) 0.001(3) -0.003(4)
N7 0.031(4) 0.043(4) 0.043(5) -0.023(4) -0.017(3) 0.017(4)
N8 0.033(4) 0.036(4) 0.027(4) -0.006(3) 0.000(3) -0.004(3)
N9 0.050(4) 0.027(4) 0.023(4) -0.003(3) -0.002(3) 0.005(3)
N10 0.014(4) 0.043(4) 0.020(4) -0.007(3) -0.001(3) 0.008(3)
N11 0.032(4) 0.034(4) 0.021(4) -0.001(3) 0.009(3) -0.011(3)
N12 0.026(4) 0.026(4) 0.023(3) 0.006(3) -0.001(3) -0.001(3)
N13 0.053(5) 0.023(4) 0.042(5) 0.001(3) -0.010(4) 0.003(4)
N14 0.082(6) 0.016(4) 0.043(5) 0.003(3) -0.001(4) -0.003(4)
N15 0.025(4) 0.028(4) 0.038(4) 0.008(3) -0.001(3) 0.002(3)
N16 0.027(4) 0.052(5) 0.088(7) 0.026(5) -0.009(4) 0.004(4)
N17 0.046(5) 0.079(6) 0.115(7) 0.053(5) -0.011(5) -0.001(4)
N18 0.047(5) 0.065(6) 0.116(7) 0.048(5) -0.009(5) 0.002(4)
N19 0.044(5) 0.024(4) 0.072(6) -0.011(4) 0.016(4) 0.002(4)
N20 0.018(3) 0.039(4) 0.021(4) 0.005(3) -0.001(3) -0.003(3)
N21 0.015(3) 0.017(3) 0.030(4) -0.003(3) -0.001(3) -0.005(3)
N22 0.022(3) 0.022(4) 0.042(4) 0.001(3) 0.001(3) 0.000(3)
N23 0.015(4) 0.030(4) 0.048(5) -0.006(3) 0.004(3) 0.000(3)
N24 0.013(3) 0.033(4) 0.025(4) -0.004(3) -0.001(3) 0.002(3)
N25 0.020(3) 0.034(4) 0.024(4) -0.003(3) 0.003(3) -0.002(3)
N26 0.025(4) 0.027(4) 0.029(4) -0.006(3) 0.004(3) 0.003(3)
N27 0.014(3) 0.016(3) 0.034(4) -0.003(3) 0.002(3) 0.003(3)
N28 0.055(5) 0.027(4) 0.017(4) -0.001(3) 0.004(3) 0.006(3)
N29 0.057(5) 0.048(5) 0.028(4) 0.008(4) -0.014(4) 0.005(4)
N30 0.051(5) 0.028(4) 0.040(5) 0.002(4) -0.003(4) 0.003(4)
O1 0.121(10) 0.082(8) 0.088(9) -0.003(7) 0.022(8) 0.003(8)
O3 0.057(5) 0.068(5) 0.103(6) -0.013(5) 0.032(5) -0.007(4)
Zn1 0.0134(4) 0.0325(5) 0.0263(5) 0.0017(4) 0.0004(4) 0.0003(5)
Zn2 0.0140(4) 0.0281(5) 0.0282(5) -0.0034(4) 0.0006(4) -0.0013(4)
Zn3 0.0421(6) 0.0355(5) 0.0262(5) -0.0087(4) -0.0002(5) -0.0018(6)
O2 0.077(8) 0.086(8) 0.072(8) -0.023(7) 0.033(7) -0.034(7)

loop_
_atom_type_symbol
_atom_type_description
_atom_type_scat_dispersion_real
_atom_type_scat_dispersion_imag
_atom_type_scat_source
C C 0.0033 0.0016 'International Tables Vol C Tables 4.2.6.8 and 6.1.1.4'
H H 0.0000 0.0000 'International Tables Vol C Tables 4.2.6.8 and 6.1.1.4'
N N 0.0061 0.0033 'International Tables Vol C Tables 4.2.6.8 and 6.1.1.4'
O O 0.0106 0.0060 'International Tables Vol C Tables 4.2.6.8 and 6.1.1.4'
Zn Zn 0.2839 1.4301 'International Tables Vol C Tables 4.2.6.8 and 6.1.1.4'

loop_
_geom_angle_atom_site_label_1
_geom_angle_atom_site_label_2
_geom_angle_atom_site_label_3
_geom_angle
_geom_angle_site_symmetry_1
_geom_angle_site_symmetry_3
N7 C1 C28 121.9(6) . .
N7 C1 C13 110.8(6) . .
C28 C1 C13 126.9(6) . .
C40 C2 C39 118.8(10) . .
C40 C2 C20 117.6(8) . .
C39 C2 C20 105.0(8) . .
C40 C2 C17 118.9(10) . .
C39 C2 C17 95.4(9) . .
C20 C2 C17 97.0(7) . .
C4 C3 C10 102.0(7) . .
C4 C3 H3A 111.4 . .
C10 C3 H3A 111.4 . .
C4 C3 H3B 111.4 . .
C10 C3 H3B 111.4 . .
H3A C3 H3B 109.2 . .
C15 C4 C3 114.0(7) . .
C15 C4 C24 116.6(8) . .
C3 C4 C24 104.5(7) . .
C15 C4 C8 118.3(8) . .
C3 C4 C8 103.2(7) . .
C24 C4 C8 98.0(6) . .
N7 C5 C20 122.1(7) . .
N7 C5 C32 129.8(9) . .
C20 C5 C32 108.1(8) . .
N10 C6 C24 122.7(7) . .
N10 C6 C30 128.7(8) . .
C24 C6 C30 107.8(7) . .
C12 C7 C34 103.3(8) . .
C12 C7 H7A 111.1 . .
C34 C7 H7A 111.1 . .
C12 C7 H7B 111.1 . .
C34 C7 H7B 111.1 . .
H7A C7 H7B 109.1 . .
C14 C8 C30 115.3(8) . .
C14 C8 C37 109.6(9) . .
C30 C8 C37 112.6(8) . .
C14 C8 C4 113.3(8) . .
C30 C8 C4 94.1(8) . .
C37 C8 C4 111.1(7) . .
C16 C9 C29 100.8(8) . .
C16 C9 C34 103.7(8) . .
C29 C9 C34 105.5(8) . .
C16 C9 H9A 115.1 . .
C29 C9 H9A 115.1 . .
C34 C9 H9A 115.1 . .
C30 C10 C3 102.1(7) . .
C30 C10 H10A 111.4 . .
C3 C10 H10A 111.4 . .
C30 C10 H10B 111.4 . .
C3 C10 H10B 111.4 . .
H10A C10 H10B 109.2 . .
C18 C11 N10 121.0(7) . .
C18 C11 C31 131.1(6) . .
N10 C11 C31 107.8(6) . .
C36 C12 C26 116.6(9) . .
C36 C12 C7 114.1(10) . .
C26 C12 C7 106.5(8) . .
C36 C12 C16 120.3(9) . .
C26 C12 C16 96.2(7) . .
C7 C12 C16 100.5(8) . .
N24 C13 N25 109.0(6) . .
N24 C13 C1 131.8(6) . .
N25 C13 C1 119.2(6) . .
C8 C14 H14A 109.5 . .
C8 C14 H14B 109.5 . .
H14A C14 H14B 109.5 . .
C8 C14 H14C 109.5 . .
H14A C14 H14C 109.5 . .
H14B C14 H14C 109.5 . .
C4 C15 H15A 109.5 . .
C4 C15 H15B 109.5 . .
H15A C15 H15B 109.5 . .
C4 C15 H15C 109.5 . .
H15A C15 H15C 109.5 . .
H15B C15 H15C 109.5 . .
C9 C16 C33 115.2(9) . .
C9 C16 C35 116.1(8) . .
C33 C16 C35 105.4(9) . .
C9 C16 C12 95.9(8) . .
C33 C16 C12 111.7(9) . .
C35 C16 C12 112.6(8) . .
C41 C17 C32 117.5(11) . .
C41 C17 C42 106.8(12) . .
C32 C17 C42 114.7(10) . .
C41 C17 C2 113.2(9) . .
C32 C17 C2 94.3(9) . .
C42 C17 C2 109.8(9) . .
C11 C18 N11 121.0(6) . .
C11 C18 C19 129.0(6) . .
N11 C18 C19 109.8(6) . .
N8 C19 N9 109.4(7) . .
N8 C19 C18 122.2(6) . .
N9 C19 C18 128.1(7) . .
N6 C20 C5 121.1(7) . .
N6 C20 C2 133.0(8) . .
C5 C20 C2 105.9(7) . .
N27 C21 N21 109.0(6) . .
N27 C21 C25 120.1(6) . .
N21 C21 C25 130.8(7) . .
N19 C22 C25 121.7(7) . .
N19 C22 C27 114.7(7) . .
C25 C22 C27 123.6(7) . .
N1 C23 N26 109.1(6) . .
N1 C23 C28 119.3(6) . .
N26 C23 C28 131.4(7) . .
N11 C24 C6 121.8(7) . .
N11 C24 C4 133.2(8) . .
C6 C24 C4 104.9(7) . .
N20 C25 C22 121.0(7) . .
N20 C25 C21 110.4(7) . .
C22 C25 C21 128.6(7) . .
N19 C26 C29 122.2(8) . .
N19 C26 C12 130.8(9) . .
C29 C26 C12 107.0(7) . .
N18 C27 N15 109.6(8) . .
N18 C27 C22 121.5(8) . .
N15 C27 C22 128.9(7) . .
N6 C28 C1 120.6(6) . .
N6 C28 C23 111.2(6) . .
C1 C28 C23 128.2(6) . .
N20 C29 C26 122.1(7) . .
N20 C29 C9 131.3(8) . .
C26 C29 C9 106.4(7) . .
C10 C30 C6 105.1(7) . .
C10 C30 C8 105.3(7) . .
C6 C30 C8 99.9(7) . .
C10 C30 H30A 115.0 . .
C6 C30 H30A 115.0 . .
C8 C30 H30A 115.0 . .
N28 C31 N12 108.4(7) . .
N28 C31 C11 131.5(7) . .
N12 C31 C11 120.0(6) . .
C17 C32 C5 98.9(9) . .
C17 C32 C38 105.1(10) . .
C5 C32 C38 102.9(9) . .
C17 C32 H32A 115.9 . .
C5 C32 H32A 115.9 . .
C38 C32 H32A 115.9 . .
C16 C33 H33A 109.5 . .
C16 C33 H33B 109.5 . .
H33A C33 H33B 109.5 . .
C16 C33 H33C 109.5 . .
H33A C33 H33C 109.5 . .
H33B C33 H33C 109.5 . .
C9 C34 C7 101.6(8) . .
C9 C34 H34A 111.5 . .
C7 C34 H34A 111.5 . .
C9 C34 H34B 111.5 . .
C7 C34 H34B 111.5 . .
H34A C34 H34B 109.3 . .
C16 C35 H35A 109.5 . .
C16 C35 H35B 109.5 . .
H35A C35 H35B 109.5 . .
C16 C35 H35C 109.5 . .
H35A C35 H35C 109.5 . .
H35B C35 H35C 109.5 . .
C12 C36 H36A 109.5 . .
C12 C36 H36B 109.5 . .
H36A C36 H36B 109.5 . .
C12 C36 H36C 109.5 . .
H36A C36 H36C 109.5 . .
H36B C36 H36C 109.5 . .
C8 C37 H37A 109.5 . .
C8 C37 H37B 109.5 . .
H37A C37 H37B 109.5 . .
C8 C37 H37C 109.5 . .
H37A C37 H37C 109.5 . .
H37B C37 H37C 109.5 . .
C39 C38 C32 96.7(10) . .
C39 C38 H38A 112.4 . .
C32 C38 H38A 112.4 . .
C39 C38 H38B 112.4 . .
C32 C38 H38B 112.4 . .
H38A C38 H38B 110.0 . .
C38 C39 C2 116.1(12) . .
C38 C39 H39A 108.3 . .
C2 C39 H39A 108.3 . .
C38 C39 H39B 108.3 . .
C2 C39 H39B 108.3 . .
H39A C39 H39B 107.4 . .
C2 C40 H40A 109.5 . .
C2 C40 H40B 109.5 . .
H40A C40 H40B 109.5 . .
C2 C40 H40C 109.5 . .
H40A C40 H40C 109.5 . .
H40B C40 H40C 109.5 . .
C17 C41 H41A 109.5 . .
C17 C41 H41B 109.5 . .
H41A C41 H41B 109.5 . .
C17 C41 H41C 109.5 . .
H41A C41 H41C 109.5 . .
H41B C41 H41C 109.5 . .
C17 C42 H42A 109.5 . .
C17 C42 H42B 109.5 . .
H42A C42 H42B 109.5 . .
C17 C42 H42C 109.5 . .
H42A C42 H42C 109.5 . .
H42B C42 H42C 109.5 . .
C23 N1 N3 107.4(6) . .
C23 N1 Zn3 123.9(5) . .
N3 N1 Zn3 128.3(5) . .
N4 N2 N24 108.4(6) . .
N5 N3 N1 106.6(6) . .
N2 N4 N25 108.5(6) . .
N3 N5 N26 110.3(6) . .
C20 N6 C28 117.3(7) . .
C20 N6 Zn3 131.2(6) . .
C28 N6 Zn3 105.9(5) . .
C5 N7 C1 116.5(7) . .
C19 N8 N30 107.1(6) . .
C19 N8 Zn2 130.3(5) . 4
N30 N8 Zn2 121.8(5) . 4
C19 N9 N29 105.8(6) . .
C19 N9 Zn3 135.2(6) . .
N29 N9 Zn3 112.5(5) . .
C6 N10 C11 116.5(7) . .
C6 N10 Zn1 127.7(5) . .
C11 N10 Zn1 115.7(5) . .
C24 N11 C18 116.5(7) . .
N13 N12 C31 107.8(6) . .
N13 N12 Zn1 125.6(5) . .
C31 N12 Zn1 125.0(5) . .
N14 N13 N12 108.7(6) . .
N13 N14 N28 108.2(7) . .
C27 N15 N16 106.4(6) . .
C27 N15 Zn1 134.1(5) . .
N16 N15 Zn1 115.6(5) . .
N17 N16 N15 109.0(7) . .
N16 N17 N18 107.6(8) . .
C27 N18 N17 107.2(8) . .
C26 N19 C22 115.9(7) . .
C29 N20 C25 116.5(7) . .
C29 N20 Zn2 129.5(5) . 2_455
C25 N20 Zn2 108.6(5) . 2_455
C21 N21 N22 106.4(6) . .
C21 N21 Zn1 134.5(5) . .
N22 N21 Zn1 118.4(5) . .
N23 N22 N21 108.0(6) . .
N22 N23 N27 109.6(6) . .
C13 N24 N2 107.9(6) . .
C13 N24 Zn2 130.9(5) . .
N2 N24 Zn2 120.5(5) . .
C13 N25 N4 106.3(6) . .
C13 N25 Zn1 135.5(5) . 2_554
N4 N25 Zn1 118.2(5) . 2_554
C23 N26 N5 106.5(6) . .
C23 N26 Zn2 133.1(5) . .
N5 N26 Zn2 120.3(5) . .
C21 N27 N23 106.9(6) . .
C21 N27 Zn2 126.7(5) . 2_455
N23 N27 Zn2 125.4(4) . 2_455
C31 N28 N14 107.0(6) . .
C31 N28 Zn3 137.7(5) . .
N14 N28 Zn3 115.1(5) . .
N30 N29 N9 107.9(7) . .
N29 N30 N8 109.8(6) . .
N25 Zn1 N12 105.4(2) 2 .
N25 Zn1 N21 145.4(3) 2 .
N12 Zn1 N21 103.1(2) . .
N25 Zn1 N15 97.5(3) 2 .
N12 Zn1 N15 112.0(3) . .
N21 Zn1 N15 89.7(2) . .
N25 Zn1 N10 82.3(2) 2 .
N12 Zn1 N10 69.7(2) . .
N21 Zn1 N10 89.5(2) . .
N15 Zn1 N10 178.3(2) . .
N27 Zn2 N24 151.0(3) 2_454 .
N27 Zn2 N26 106.3(2) 2_454 .
N24 Zn2 N26 92.6(2) . .
N27 Zn2 N8 101.0(2) 2_454 4_545
N24 Zn2 N8 96.8(3) . 4_545
N26 Zn2 N8 101.0(3) . 4_545
N27 Zn2 N20 69.5(2) 2_454 2_454
N24 Zn2 N20 92.7(2) . 2_454
N26 Zn2 N20 80.6(2) . 2_454
N8 Zn2 N20 170.3(2) 4_545 2_454
N1 Zn3 N28 113.3(3) . .
N1 Zn3 O3 114.5(3) . .
N28 Zn3 O3 128.8(3) . .
N1 Zn3 N9 109.2(3) . .
N28 Zn3 N9 89.5(3) . .
O3 Zn3 N9 91.7(3) . .
N1 Zn3 N6 71.6(2) . .
N28 Zn3 N6 100.1(2) . .
O3 Zn3 N6 78.5(3) . .
N9 Zn3 N6 169.2(2) . .

loop_
_geom_bond_atom_site_label_1
_geom_bond_atom_site_label_2
_geom_bond_distance
_geom_bond_site_symmetry_2
C1 N7 1.341(9) .
C1 C28 1.388(9) .
C1 C13 1.486(10) .
C2 C40 1.412(13) .
C2 C39 1.492(15) .
C2 C20 1.508(11) .
C2 C17 1.637(14) .
C3 C4 1.528(12) .
C3 C10 1.649(13) .
C3 H3A 0.9700 .
C3 H3B 0.9700 .
C4 C15 1.489(12) .
C4 C24 1.545(11) .
C4 C8 1.593(12) .
C5 N7 1.320(10) .
C5 C20 1.414(12) .
C5 C32 1.513(12) .
C6 N10 1.294(10) .
C6 C24 1.415(11) .
C6 C30 1.526(11) .
C7 C12 1.520(13) .
C7 C34 1.614(15) .
C7 H7A 0.9700 .
C7 H7B 0.9700 .
C8 C14 1.497(14) .
C8 C30 1.521(13) .
C8 C37 1.539(12) .
C9 C16 1.475(13) .
C9 C29 1.495(11) .
C9 C34 1.507(13) .
C9 H9A 0.9800 .
C10 C30 1.482(12) .
C10 H10A 0.9700 .
C10 H10B 0.9700 .
C11 C18 1.379(10) .
C11 N10 1.387(9) .
C11 C31 1.485(10) .
C12 C36 1.455(13) .
C12 C26 1.513(12) .
C12 C16 1.578(13) .
C13 N24 1.328(9) .
C13 N25 1.336(9) .
C14 H14A 0.9600 .
C14 H14B 0.9600 .
C14 H14C 0.9600 .
C15 H15A 0.9600 .
C15 H15B 0.9600 .
C15 H15C 0.9600 .
C16 C33 1.528(14) .
C16 C35 1.550(12) .
C17 C41 1.430(16) .
C17 C32 1.494(16) .
C17 C42 1.543(15) .
C18 N11 1.385(9) .
C18 C19 1.494(10) .
C19 N8 1.314(10) .
C19 N9 1.349(9) .
C20 N6 1.311(10) .
C21 N27 1.329(9) .
C21 N21 1.336(9) .
C21 C25 1.472(11) .
C22 N19 1.350(10) .
C22 C25 1.379(10) .
C22 C27 1.483(11) .
C23 N1 1.331(9) .
C23 N26 1.323(9) .
C23 C28 1.477(10) .
C24 N11 1.307(10) .
C25 N20 1.388(9) .
C26 N19 1.337(11) .
C26 C29 1.401(12) .
C27 N18 1.304(11) .
C27 N15 1.337(10) .
C28 N6 1.363(9) .
C29 N20 1.293(10) .
C30 H30A 0.9800 .
C31 N28 1.337(9) .
C31 N12 1.346(10) .
C32 C38 1.624(17) .
C32 H32A 0.9800 .
C33 H33A 0.9600 .
C33 H33B 0.9600 .
C33 H33C 0.9600 .
C34 H34A 0.9700 .
C34 H34B 0.9700 .
C35 H35A 0.9600 .
C35 H35B 0.9600 .
C35 H35C 0.9600 .
C36 H36A 0.9600 .
C36 H36B 0.9600 .
C36 H36C 0.9600 .
C37 H37A 0.9600 .
C37 H37B 0.9600 .
C37 H37C 0.9600 .
C38 C39 1.432(14) .
C38 H38A 0.9700 .
C38 H38B 0.9700 .
C39 H39A 0.9700 .
C39 H39B 0.9700 .
C40 H40A 0.9600 .
C40 H40B 0.9600 .
C40 H40C 0.9600 .
C41 H41A 0.9600 .
C41 H41B 0.9600 .
C41 H41C 0.9600 .
C42 H42A 0.9600 .
C42 H42B 0.9600 .
C42 H42C 0.9600 .
N1 N3 1.374(9) .
N1 Zn3 1.979(6) .
N2 N4 1.311(8) .
N2 N24 1.345(8) .
N3 N5 1.301(9) .
N4 N25 1.371(9) .
N5 N26 1.352(8) .
N6 Zn3 2.521(7) .
N8 N30 1.339(9) .
N8 Zn2 2.069(7) 4
N9 N29 1.366(9) .
N9 Zn3 2.057(7) .
N10 Zn1 2.467(7) .
N12 N13 1.332(9) .
N12 Zn1 2.044(6) .
N13 N14 1.323(10) .
N14 N28 1.360(9) .
N15 N16 1.349(9) .
N15 Zn1 2.073(6) .
N16 N17 1.303(11) .
N17 N18 1.370(12) .
N20 Zn2 2.589(7) 2_455
N21 N22 1.359(8) .
N21 Zn1 2.065(6) .
N22 N23 1.300(8) .
N23 N27 1.334(8) .
N24 Zn2 2.046(6) .
N25 Zn1 2.035(6) 2_554
N26 Zn2 2.056(6) .
N27 Zn2 2.024(5) 2_455
N28 Zn3 2.010(6) .
N29 N30 1.301(10) .
O3 Zn3 2.051(7) .
Zn1 N25 2.035(6) 2
Zn2 N27 2.024(5) 2_454
Zn2 N8 2.069(7) 4_545
Zn2 N20 2.589(7) 2_454

loop_
_geom_torsion_atom_site_label_1
_geom_torsion_atom_site_label_2
_geom_torsion_atom_site_label_3
_geom_torsion_atom_site_label_4
_geom_torsion
_geom_torsion_site_symmetry_1
_geom_torsion_site_symmetry_4
C10 C3 C4 C15 160.2(8) . .
C10 C3 C4 C24 -71.3(8) . .
C10 C3 C4 C8 30.7(8) . .
C15 C4 C8 C14 61.2(11) . .
C3 C4 C8 C14 -172.0(8) . .
C24 C4 C8 C14 -65.0(9) . .
C15 C4 C8 C30 -178.9(8) . .
C3 C4 C8 C30 -52.1(8) . .
C24 C4 C8 C30 54.9(7) . .
C15 C4 C8 C37 -62.7(11) . .
C3 C4 C8 C37 64.1(9) . .
C24 C4 C8 C37 171.1(8) . .
C4 C3 C10 C30 3.0(9) . .
C34 C7 C12 C36 162.4(8) . .
C34 C7 C12 C26 -67.5(9) . .
C34 C7 C12 C16 32.3(9) . .
N7 C1 C13 N24 151.3(8) . .
C28 C1 C13 N24 -35.5(13) . .
N7 C1 C13 N25 -27.3(10) . .
C28 C1 C13 N25 145.9(8) . .
C29 C9 C16 C33 64.8(10) . .
C34 C9 C16 C33 173.9(9) . .
C29 C9 C16 C35 -171.3(9) . .
C34 C9 C16 C35 -62.2(11) . .
C29 C9 C16 C12 -52.6(8) . .
C34 C9 C16 C12 56.5(8) . .
C36 C12 C16 C9 179.5(11) . .
C26 C12 C16 C9 53.7(8) . .
C7 C12 C16 C9 -54.4(8) . .
C36 C12 C16 C33 59.4(13) . .
C26 C12 C16 C33 -66.4(10) . .
C7 C12 C16 C33 -174.5(9) . .
C36 C12 C16 C35 -59.0(14) . .
C26 C12 C16 C35 175.2(8) . .
C7 C12 C16 C35 67.1(10) . .
C40 C2 C17 C41 59.1(13) . .
C39 C2 C17 C41 -173.7(10) . .
C20 C2 C17 C41 -67.8(11) . .
C40 C2 C17 C32 -178.4(9) . .
C39 C2 C17 C32 -51.2(9) . .
C20 C2 C17 C32 54.7(9) . .
C40 C2 C17 C42 -60.1(14) . .
C39 C2 C17 C42 67.0(11) . .
C20 C2 C17 C42 172.9(10) . .
N10 C11 C18 N11 3.2(12) . .
C31 C11 C18 N11 -179.4(8) . .
N10 C11 C18 C19 -170.8(7) . .
C31 C11 C18 C19 6.6(15) . .
C11 C18 C19 N8 167.8(8) . .
N11 C18 C19 N8 -6.7(10) . .
C11 C18 C19 N9 -5.3(14) . .
N11 C18 C19 N9 -179.9(7) . .
N7 C5 C20 N6 4.4(15) . .
C32 C5 C20 N6 -178.1(9) . .
N7 C5 C20 C2 -176.5(9) . .
C32 C5 C20 C2 1.0(11) . .
C40 C2 C20 N6 17.1(17) . .
C39 C2 C20 N6 -117.5(11) . .
C17 C2 C20 N6 144.9(10) . .
C40 C2 C20 C5 -161.9(11) . .
C39 C2 C20 C5 63.5(11) . .
C17 C2 C20 C5 -34.1(9) . .
N10 C6 C24 N11 9.0(12) . .
C30 C6 C24 N11 179.7(7) . .
N10 C6 C24 C4 -167.3(7) . .
C30 C6 C24 C4 3.4(8) . .
C15 C4 C24 N11 20.3(13) . .
C3 C4 C24 N11 -106.5(10) . .
C8 C4 C24 N11 147.6(9) . .
C15 C4 C24 C6 -164.1(8) . .
C3 C4 C24 C6 69.2(8) . .
C8 C4 C24 C6 -36.7(8) . .
N19 C22 C25 N20 6.9(12) . .
C27 C22 C25 N20 -170.0(7) . .
N19 C22 C25 C21 -175.4(8) . .
C27 C22 C25 C21 7.7(13) . .
N27 C21 C25 N20 22.8(10) . .
N21 C21 C25 N20 -153.9(8) . .
N27 C21 C25 C22 -155.1(8) . .
N21 C21 C25 C22 28.2(14) . .
C36 C12 C26 N19 17.3(16) . .
C7 C12 C26 N19 -111.4(12) . .
C16 C12 C26 N19 145.8(10) . .
C36 C12 C26 C29 -164.6(10) . .
C7 C12 C26 C29 66.8(10) . .
C16 C12 C26 C29 -36.1(9) . .
N19 C22 C27 N18 -48.9(12) . .
C25 C22 C27 N18 128.2(10) . .
N19 C22 C27 N15 129.1(9) . .
C25 C22 C27 N15 -53.8(13) . .
N7 C1 C28 N6 3.0(11) . .
C13 C1 C28 N6 -169.5(7) . .
N7 C1 C28 C23 -177.5(7) . .
C13 C1 C28 C23 9.9(12) . .
N1 C23 C28 N6 23.7(9) . .
N26 C23 C28 N6 -150.4(8) . .
N1 C23 C28 C1 -155.8(7) . .
N26 C23 C28 C1 30.0(12) . .
N19 C26 C29 N20 8.3(14) . .
C12 C26 C29 N20 -170.0(8) . .
N19 C26 C29 C9 -177.2(9) . .
C12 C26 C29 C9 4.5(10) . .
C16 C9 C29 N20 -154.3(9) . .
C34 C9 C29 N20 98.1(11) . .
C16 C9 C29 C26 31.9(10) . .
C34 C9 C29 C26 -75.8(10) . .
C3 C10 C30 C6 67.1(8) . .
C3 C10 C30 C8 -37.9(9) . .
N10 C6 C30 C10 94.3(10) . .
C24 C6 C30 C10 -75.6(8) . .
N10 C6 C30 C8 -156.8(8) . .
C24 C6 C30 C8 33.3(8) . .
C14 C8 C30 C10 173.9(8) . .
C37 C8 C30 C10 -59.2(11) . .
C4 C8 C30 C10 55.7(8) . .
C14 C8 C30 C6 65.2(10) . .
C37 C8 C30 C6 -168.0(8) . .
C4 C8 C30 C6 -53.1(7) . .
C18 C11 C31 N28 10.2(14) . .
N10 C11 C31 N28 -172.1(8) . .
C18 C11 C31 N12 -165.6(8) . .
N10 C11 C31 N12 12.1(9) . .
C41 C17 C32 C5 65.2(12) . .
C42 C17 C32 C5 -167.9(10) . .
C2 C17 C32 C5 -53.8(10) . .
C41 C17 C32 C38 171.2(10) . .
C42 C17 C32 C38 -61.9(12) . .
C2 C17 C32 C38 52.2(9) . .
N7 C5 C32 C17 -146.4(11) . .
C20 C5 C32 C17 36.3(12) . .
N7 C5 C32 C38 105.7(13) . .
C20 C5 C32 C38 -71.5(10) . .
C16 C9 C34 C7 -36.6(9) . .
C29 C9 C34 C7 68.9(9) . .
C12 C7 C34 C9 0.7(10) . .
C17 C32 C38 C39 -31.7(11) . .
C5 C32 C38 C39 71.4(10) . .
C32 C38 C39 C2 -6.0(13) . .
C40 C2 C39 C38 164.1(11) . .
C20 C2 C39 C38 -61.9(13) . .
C17 C2 C39 C38 36.9(12) . .
N26 C23 N1 N3 1.3(8) . .
C28 C23 N1 N3 -174.0(6) . .
N26 C23 N1 Zn3 175.2(5) . .
C28 C23 N1 Zn3 -0.2(10) . .
C23 N1 N3 N5 -1.7(9) . .
Zn3 N1 N3 N5 -175.2(5) . .
N24 N2 N4 N25 0.6(10) . .
N1 N3 N5 N26 1.5(9) . .
C5 C20 N6 C28 2.5(12) . .
C2 C20 N6 C28 -176.4(9) . .
C5 C20 N6 Zn3 -147.0(7) . .
C2 C20 N6 Zn3 34.1(14) . .
C1 C28 N6 C20 -6.0(11) . .
C23 C28 N6 C20 174.5(7) . .
C1 C28 N6 Zn3 150.7(6) . .
C23 C28 N6 Zn3 -28.9(6) . .
C20 C5 N7 C1 -7.3(14) . .
C32 C5 N7 C1 175.8(10) . .
C28 C1 N7 C5 3.7(12) . .
C13 C1 N7 C5 177.3(8) . .
N9 C19 N8 N30 -0.1(9) . .
C18 C19 N8 N30 -174.4(7) . .
N9 C19 N8 Zn2 -170.4(5) . 4
C18 C19 N8 Zn2 15.3(11) . 4
N8 C19 N9 N29 0.3(9) . .
C18 C19 N9 N29 174.1(7) . .
N8 C19 N9 Zn3 148.5(6) . .
C18 C19 N9 Zn3 -37.7(12) . .
C24 C6 N10 C11 -4.0(11) . .
C30 C6 N10 C11 -172.6(7) . .
C24 C6 N10 Zn1 -179.2(5) . .
C30 C6 N10 Zn1 12.2(11) . .
C18 C11 N10 C6 -1.8(11) . .
C31 C11 N10 C6 -179.8(6) . .
C18 C11 N10 Zn1 174.0(6) . .
C31 C11 N10 Zn1 -4.0(7) . .
C6 C24 N11 C18 -7.2(11) . .
C4 C24 N11 C18 167.9(8) . .
C11 C18 N11 C24 1.4(11) . .
C19 C18 N11 C24 176.5(6) . .
N28 C31 N12 N13 0.1(9) . .
C11 C31 N12 N13 176.8(7) . .
N28 C31 N12 Zn1 166.5(5) . .
C11 C31 N12 Zn1 -16.8(10) . .
C31 N12 N13 N14 0.1(9) . .
Zn1 N12 N13 N14 -166.2(5) . .
N12 N13 N14 N28 -0.2(9) . .
N18 C27 N15 N16 -0.4(10) . .
C22 C27 N15 N16 -178.6(9) . .
N18 C27 N15 Zn1 -156.2(7) . .
C22 C27 N15 Zn1 25.6(14) . .
C27 N15 N16 N17 -2.2(11) . .
Zn1 N15 N16 N17 158.8(7) . .
N15 N16 N17 N18 3.8(13) . .
N15 C27 N18 N17 2.6(12) . .
C22 C27 N18 N17 -179.0(9) . .
N16 N17 N18 C27 -4.0(14) . .
C29 C26 N19 C22 -1.8(13) . .
C12 C26 N19 C22 176.1(9) . .
C25 C22 N19 C26 -5.4(12) . .
C27 C22 N19 C26 171.7(8) . .
C26 C29 N20 C25 -6.7(11) . .
C9 C29 N20 C25 -179.7(8) . .
C26 C29 N20 Zn2 -157.5(6) . 2_455
C9 C29 N20 Zn2 29.5(13) . 2_455
C22 C25 N20 C29 -0.5(11) . .
C21 C25 N20 C29 -178.6(7) . .
C22 C25 N20 Zn2 156.1(6) . 2_455
C21 C25 N20 Zn2 -22.0(7) . 2_455
N27 C21 N21 N22 0.1(8) . .
C25 C21 N21 N22 177.1(7) . .
N27 C21 N21 Zn1 -169.5(5) . .
C25 C21 N21 Zn1 7.4(13) . .
C21 N21 N22 N23 1.1(8) . .
Zn1 N21 N22 N23 172.6(5) . .
N21 N22 N23 N27 -1.8(9) . .
N25 C13 N24 N2 0.8(9) . .
C1 C13 N24 N2 -177.9(8) . .
N25 C13 N24 Zn2 170.9(5) . .
C1 C13 N24 Zn2 -7.8(13) . .
N4 N2 N24 C13 -0.9(10) . .
N4 N2 N24 Zn2 -172.2(5) . .
N24 C13 N25 N4 -0.5(9) . .
C1 C13 N25 N4 178.5(7) . .
N24 C13 N25 Zn1 -177.6(5) . 2_554
C1 C13 N25 Zn1 1.4(12) . 2_554
N2 N4 N25 C13 -0.1(9) . .
N2 N4 N25 Zn1 177.6(5) . 2_554
N1 C23 N26 N5 -0.4(8) . .
C28 C23 N26 N5 174.1(8) . .
N1 C23 N26 Zn2 178.3(5) . .
C28 C23 N26 Zn2 -7.1(13) . .
N3 N5 N26 C23 -0.7(8) . .
N3 N5 N26 Zn2 -179.6(5) . .
N21 C21 N27 N23 -1.2(8) . .
C25 C21 N27 N23 -178.5(7) . .
N21 C21 N27 Zn2 168.0(5) . 2_455
C25 C21 N27 Zn2 -9.3(10) . 2_455
N22 N23 N27 C21 1.9(9) . .
N22 N23 N27 Zn2 -167.5(5) . 2_455
N12 C31 N28 N14 -0.3(9) . .
C11 C31 N28 N14 -176.5(8) . .
N12 C31 N28 Zn3 -175.2(6) . .
C11 C31 N28 Zn3 8.6(14) . .
N13 N14 N28 C31 0.3(9) . .
N13 N14 N28 Zn3 176.6(5) . .
C19 N9 N29 N30 -0.3(9) . .
Zn3 N9 N29 N30 -156.6(6) . .
N9 N29 N30 N8 0.3(10) . .
C19 N8 N30 N29 -0.1(9) . .
Zn2 N8 N30 N29 171.2(6) 4 .
N13 N12 Zn1 N25 98.4(6) . 2
C31 N12 Zn1 N25 -65.6(6) . 2
N13 N12 Zn1 N21 -101.5(6) . .
C31 N12 Zn1 N21 94.5(6) . .
N13 N12 Zn1 N15 -6.5(7) . .
C31 N12 Zn1 N15 -170.4(6) . .
N13 N12 Zn1 N10 173.9(7) . .
C31 N12 Zn1 N10 10.0(6) . .
C21 N21 Zn1 N25 -144.2(7) . 2
N22 N21 Zn1 N25 47.2(7) . 2
C21 N21 Zn1 N12 71.2(7) . .
N22 N21 Zn1 N12 -97.5(5) . .
C21 N21 Zn1 N15 -41.4(7) . .
N22 N21 Zn1 N15 150.0(5) . .
C21 N21 Zn1 N10 140.2(7) . .
N22 N21 Zn1 N10 -28.5(5) . .
C27 N15 Zn1 N25 171.5(8) . 2
N16 N15 Zn1 N25 17.4(6) . 2
C27 N15 Zn1 N12 -78.5(8) . .
N16 N15 Zn1 N12 127.3(6) . .
C27 N15 Zn1 N21 25.5(8) . .
N16 N15 Zn1 N21 -128.7(6) . .
C27 N15 Zn1 N10 90(8) . .
N16 N15 Zn1 N10 -64(8) . .
C6 N10 Zn1 N25 -77.5(6) . 2
C11 N10 Zn1 N25 107.3(5) . 2
C6 N10 Zn1 N12 172.9(6) . .
C11 N10 Zn1 N12 -2.3(5) . .
C6 N10 Zn1 N21 68.7(6) . .
C11 N10 Zn1 N21 -106.5(5) . .
C6 N10 Zn1 N15 4(8) . .
C11 N10 Zn1 N15 -171(7) . .
C13 N24 Zn2 N27 175.1(6) . 2_454
N2 N24 Zn2 N27 -15.8(9) . 2_454
C13 N24 Zn2 N26 43.9(7) . .
N2 N24 Zn2 N26 -147.0(6) . .
C13 N24 Zn2 N8 -57.4(7) . 4_545
N2 N24 Zn2 N8 111.6(6) . 4_545
C13 N24 Zn2 N20 124.6(7) . 2_454
N2 N24 Zn2 N20 -66.3(6) . 2_454
C23 N26 Zn2 N27 168.3(7) . 2_454
N5 N26 Zn2 N27 -13.1(6) . 2_454
C23 N26 Zn2 N24 -34.0(7) . .
N5 N26 Zn2 N24 144.6(6) . .
C23 N26 Zn2 N8 63.3(7) . 4_545
N5 N26 Zn2 N8 -118.1(6) . 4_545
C23 N26 Zn2 N20 -126.4(7) . 2_454
N5 N26 Zn2 N20 52.2(5) . 2_454
C23 N1 Zn3 N28 -105.5(6) . .
N3 N1 Zn3 N28 67.0(7) . .
C23 N1 Zn3 O3 55.4(7) . .
N3 N1 Zn3 O3 -132.1(6) . .
C23 N1 Zn3 N9 156.5(6) . .
N3 N1 Zn3 N9 -31.0(7) . .
C23 N1 Zn3 N6 -12.2(6) . .
N3 N1 Zn3 N6 160.4(7) . .
C31 N28 Zn3 N1 -144.6(8) . .
N14 N28 Zn3 N1 40.7(6) . .
C31 N28 Zn3 O3 57.9(9) . .
N14 N28 Zn3 O3 -116.8(6) . .
C31 N28 Zn3 N9 -33.9(8) . .
N14 N28 Zn3 N9 151.5(6) . .
C31 N28 Zn3 N6 141.2(8) . .
N14 N28 Zn3 N6 -33.5(6) . .
C19 N9 Zn3 N1 166.7(7) . .
N29 N9 Zn3 N1 -46.6(6) . .
C19 N9 Zn3 N28 52.2(8) . .
N29 N9 Zn3 N28 -161.1(6) . .
C19 N9 Zn3 O3 -76.6(8) . .
N29 N9 Zn3 O3 70.1(6) . .
C19 N9 Zn3 N6 -100.8(14) . .
N29 N9 Zn3 N6 45.9(16) . .
C20 N6 Zn3 N1 175.1(8) . .
C28 N6 Zn3 N1 23.1(5) . .
C20 N6 Zn3 N28 -73.6(8) . .
C28 N6 Zn3 N28 134.4(5) . .
C20 N6 Zn3 O3 54.2(8) . .
C28 N6 Zn3 O3 -97.8(5) . .
C20 N6 Zn3 N9 79.0(15) . .
C28 N6 Zn3 N9 -73.1(14) . .
